data_4344599
loop_
_publ_author_name
'Deb, Tapash'
'Zakharov, Lev'
'Falaise, Cl\'ement'
'Nyman, May'

_publ_section_title
;
 Structure and Solution Speciation of U(IV) Linked Phosphomolybdate
 (Mo(V)) Clusters.
;
_journal_issue 2
_journal_name_full 'Inorganic chemistry'
_journal_page_first 755
_journal_page_last 761
_journal_paper_doi 10.1021/acs.inorgchem.5b02229
_journal_volume 55
_journal_year 2016
_chemical_formula_moiety 'Mo12 O66 P8 U, 3(Na)'
_chemical_formula_sum 'Mo12 Na3 O66 P8 U'
_chemical_formula_weight 2762.04
_chemical_name_systematic
;
 ?
;
_space_group_crystal_system monoclinic
_space_group_IT_number 15
_space_group_name_Hall '-C 2yc'
_space_group_name_H-M_alt 'C 1 2/c 1'
_symmetry_space_group_name_Hall '-C 2yc'
_symmetry_space_group_name_H-M 'C 1 2/c 1'
_atom_sites_solution_primary direct
_audit_creation_date 2015-09-06
_audit_creation_method
;
Olex2 1.2
(compiled 2015.01.26 svn.r3150 for OlexSys, GUI svn.r4998)
;
_cell_angle_alpha 90
_cell_angle_beta 127.526(10)
_cell_angle_gamma 90
_cell_formula_units_Z 4
_cell_length_a 36.094(8)
_cell_length_b 12.801(3)
_cell_length_c 23.336(6)
_cell_measurement_reflns_used 2131
_cell_measurement_temperature 293(2)
_cell_measurement_theta_max 43.68
_cell_measurement_theta_min 3.09
_cell_volume 8551(4)
_computing_cell_refinement 'Bruker SAINT'
_computing_data_collection 'Bruker APEX2'
_computing_data_reduction 'Bruker SAINT'
_computing_molecular_graphics 'Olex2 (Dolomanov et al., 2009)'
_computing_publication_material 'Olex2 (Dolomanov et al., 2009)'
_computing_structure_refinement 'ShelXL (Sheldrick, 2008)'
_computing_structure_solution 'ShelXS (Sheldrick, 2008)'
_diffrn_ambient_temperature 293(2)
_diffrn_measured_fraction_theta_full 0.426
_diffrn_measured_fraction_theta_max 0.988
_diffrn_measurement_device_type 'Bruker APEX-II CCD'
_diffrn_measurement_method '\f and \w scans'
_diffrn_radiation_type CuK\a
_diffrn_radiation_wavelength 1.54178
_diffrn_reflns_av_R_equivalents 0.0773
_diffrn_reflns_av_unetI/netI 0.0954
_diffrn_reflns_laue_measured_fraction_full 0.426
_diffrn_reflns_laue_measured_fraction_max 0.988
_diffrn_reflns_limit_h_max 32
_diffrn_reflns_limit_h_min -30
_diffrn_reflns_limit_k_max 7
_diffrn_reflns_limit_k_min -11
_diffrn_reflns_limit_l_max 15
_diffrn_reflns_limit_l_min -20
_diffrn_reflns_number 10530
_diffrn_reflns_point_group_measured_fraction_full 0.426
_diffrn_reflns_point_group_measured_fraction_max 0.988
_diffrn_reflns_theta_full 67.679
_diffrn_reflns_theta_max 44.294
_diffrn_reflns_theta_min 3.782
_exptl_absorpt_coefficient_mu 21.599
_exptl_absorpt_correction_T_max 0.7486
_exptl_absorpt_correction_T_min 0.4786
_exptl_absorpt_correction_type multi-scan
_exptl_absorpt_process_details sadabs
_exptl_crystal_colour brown-red
_exptl_crystal_density_diffrn 2.145
_exptl_crystal_description block
_exptl_crystal_F_000 5108
_exptl_crystal_size_max 0.005
_exptl_crystal_size_mid 0.0025
_exptl_crystal_size_min 0.002
_refine_diff_density_max 6.287
_refine_diff_density_min -1.763
_refine_diff_density_rms 0.450
_refine_ls_extinction_method none
_refine_ls_goodness_of_fit_ref 1.126
_refine_ls_hydrogen_treatment undef
_refine_ls_matrix_type full
_refine_ls_number_parameters 242
_refine_ls_number_reflns 3294
_refine_ls_number_restraints 0
_refine_ls_restrained_S_all 1.126
_refine_ls_R_factor_all 0.1400
_refine_ls_R_factor_gt 0.1084
_refine_ls_shift/su_max 0.000
_refine_ls_shift/su_mean 0.000
_refine_ls_structure_factor_coef Fsqd
_refine_ls_weighting_details 'w=1/[\s^2^(Fo^2^)+(0.2000P)^2^] where P=(Fo^2^+2Fc^2^)/3'
_refine_ls_weighting_scheme calc
_refine_ls_wR_factor_gt 0.2788
_refine_ls_wR_factor_ref 0.3016
_reflns_Friedel_coverage 0.000
_reflns_number_gt 2214
_reflns_number_total 3294
_reflns_threshold_expression 'I > 2\s(I)'
_cod_data_source_file ic5b02229_si_002.cif
_cod_data_source_block sq
_cod_depositor_comments
;

2024-01-11
Z value and formula fixed to values more according to usual
chemical conventions.                 miguel
;
_cod_original_formula_weight 1381.02
_cod_original_formula_moiety 'Mo6 Na1.5 O33 P4 U0.5'
_cod_original_formula_units_Z 8
_cod_original_formula_sum 'Mo6 Na1.50 O33 P4 U0.50'
_cod_database_code 4344599
_shelxl_version_number 2013-4
_shelx_space_group_comment
;
The symmetry employed for this shelxl refinement is uniquely defined
by the following loop, which should always be used as a source of
symmetry information in preference to the above space-group names.
They are only intended as comments.
;
_olex2_refinement_description
;
1. Uiso/Uaniso restraints and constraints
: with sigma of 0.1 and sigma for terminal atoms of 0.2
: with sigma of 0.1 and sigma for terminal atoms of 0.2
2. Others
 Fixed Sof: Na3(0.5) Na2(0.5)
;
_olex2_submission_special_instructions 'No special instructions were received'

loop_
_space_group_symop_operation_xyz
'x, y, z'
'-x, y, -z+1/2'
'x+1/2, y+1/2, z'
'-x+1/2, y+1/2, -z+1/2'
'-x, -y, -z'
'x, -y, z-1/2'
'-x+1/2, -y+1/2, -z'
'x+1/2, -y+1/2, z-1/2'

loop_
_atom_site_label
_atom_site_type_symbol
_atom_site_fract_x
_atom_site_fract_y
_atom_site_fract_z
_atom_site_U_iso_or_equiv
_atom_site_adp_type
_atom_site_occupancy
_atom_site_site_symmetry_order
_atom_site_calc_flag
_atom_site_refinement_flags_posn
_atom_site_refinement_flags_adp
_atom_site_refinement_flags_occupancy
_atom_site_disorder_assembly
_atom_site_disorder_group
U1 U 0.0000 0.13020(18) 0.2500 0.0308(8) Uani 1 2 d S T P . .
Mo2 Mo 0.16423(11) 0.4199(3) 0.51055(18) 0.0365(12) Uani 1 1 d . . . . .
Mo4 Mo 0.15566(10) 0.2560(3) 0.29217(16) 0.0333(12) Uani 1 1 d . . . . .
Mo3 Mo 0.15135(10) 0.4280(3) 0.34669(17) 0.0354(11) Uani 1 1 d . . . . .
Mo5 Mo 0.17588(10) 0.0137(3) 0.38215(17) 0.0319(11) Uani 1 1 d . . . . .
Mo6 Mo 0.18620(10) 0.0101(3) 0.50234(17) 0.0325(11) Uani 1 1 d . . . . .
Mo1 Mo 0.17991(10) 0.2440(3) 0.57707(17) 0.0361(12) Uani 1 1 d . . . . .
P4 P 0.1181(3) 0.2141(9) 0.3945(5) 0.023(3) Uani 1 1 d . . . . .
O18 O 0.2192(7) 0.0864(18) 0.4748(11) 0.018(6) Uiso 1 1 d . . . . .
O17 O 0.2124(7) 0.3162(19) 0.5463(11) 0.022(6) Uiso 1 1 d . . . . .
O12 O 0.1348(8) -0.0369(19) 0.4041(12) 0.026(6) Uiso 1 1 d . . . . .
O16 O 0.2007(8) 0.3209(19) 0.3912(12) 0.025(6) Uiso 1 1 d . . . . .
O14 O 0.1894(8) 0.481(2) 0.4524(13) 0.037(7) Uiso 1 1 d . . . . .
O13 O 0.1979(8) 0.1175(19) 0.3379(12) 0.025(6) Uiso 1 1 d . . . . .
Na1 Na 0.2500 0.2500 0.5000 0.025(5) Uani 1 2 d S T P . .
O7 O 0.2099(9) 0.282(2) 0.6655(14) 0.052(8) Uiso 1 1 d . . . . .
O6 O 0.1905(10) 0.507(2) 0.5801(15) 0.057(9) Uiso 1 1 d . . . . .
O15 O 0.2201(8) 0.112(2) 0.5937(13) 0.034(7) Uiso 1 1 d . . . . .
P1 P 0.0824(4) 0.0572(11) 0.2112(6) 0.044(3) Uani 1 1 d . . . . .
P3 P 0.0760(4) 0.5452(11) 0.3645(8) 0.066(4) Uani 1 1 d . . . . .
P2 P 0.1179(4) 0.0360(14) 0.5524(7) 0.069(5) Uani 1 1 d . . . . .
O4 O 0.1766(9) 0.299(2) 0.2483(14) 0.051(8) Uiso 1 1 d . . . . .
O20 O 0.1074(8) 0.1534(19) 0.2130(12) 0.027(7) Uiso 1 1 d . . . . .
O21 O 0.1190(10) -0.018(2) 0.2721(15) 0.053(8) Uiso 1 1 d . . . . .
O11 O 0.1236(8) 0.338(2) 0.5187(12) 0.032(7) Uiso 1 1 d . . . . .
O23 O 0.0431(8) 0.078(2) 0.2156(12) 0.028(7) Uiso 1 1 d . . . . .
O5 O 0.1689(9) 0.521(2) 0.3145(14) 0.046(8) Uiso 1 1 d . . . . .
O9 O 0.2052(9) -0.090(2) 0.3885(14) 0.047(8) Uiso 1 1 d . . . . .
O8 O 0.2227(9) -0.096(2) 0.5456(13) 0.044(8) Uiso 1 1 d . . . . .
O30 O 0.1002(9) 0.521(2) 0.3283(13) 0.043(8) Uiso 1 1 d . . . . .
O28 O 0.1041(9) 0.511(2) 0.4391(15) 0.046(8) Uiso 1 1 d . . . . .
O10 O 0.1046(8) 0.342(2) 0.2656(13) 0.036(7) Uiso 1 1 d . . . . .
O26 O 0.1389(9) 0.142(2) 0.5840(14) 0.043(8) Uiso 1 1 d . . . . .
O24 O 0.1420(8) -0.028(2) 0.5257(12) 0.035(7) Uiso 1 1 d . . . . .
O29 O 0.0266(12) 0.484(3) 0.3139(18) 0.079(11) Uiso 1 1 d . . . . .
O31 O 0.0685(14) 0.664(4) 0.358(2) 0.113(14) Uiso 1 1 d . . . . .
O32 O 0.0160(8) 0.292(2) 0.2040(13) 0.034(7) Uiso 1 1 d . . . . .
O33 O 0.0399(8) -0.027(2) 0.3283(13) 0.034(7) Uiso 1 1 d . . . . .
O25 O 0.0652(11) 0.056(3) 0.4812(17) 0.073(10) Uiso 1 1 d . . . . .
O22 O 0.0627(9) -0.004(2) 0.1414(14) 0.049(8) Uiso 1 1 d . . . . .
O27 O 0.1155(12) -0.029(3) 0.5988(19) 0.087(11) Uiso 1 1 d . . . . .
O2 O 0.1306(8) 0.328(2) 0.4065(12) 0.030(7) Uiso 1 1 d . . . . .
O19 O 0.0660(9) 0.193(2) 0.3526(13) 0.042(8) Uiso 1 1 d . . . . .
O3 O 0.1455(6) 0.1626(16) 0.4711(10) 0.008(5) Uiso 1 1 d . . . . .
O1 O 0.1229(6) 0.1463(15) 0.3439(10) 0.001(5) Uiso 1 1 d . . . . .
Na3 Na 0.0619(17) 0.253(4) 0.481(3) 0.109(16) Uiso 0.5 1 d . U . A 1
Na2 Na 0.0524(15) 0.430(4) 0.427(2) 0.093(14) Uiso 0.5 1 d . U . A 1

loop_
_atom_site_aniso_label
_atom_site_aniso_U_11
_atom_site_aniso_U_22
_atom_site_aniso_U_33
_atom_site_aniso_U_23
_atom_site_aniso_U_13
_atom_site_aniso_U_12
U1 0.0120(13) 0.0462(17) 0.0257(13) 0.000 0.0071(10) 0.000
Mo2 0.019(2) 0.051(3) 0.036(2) -0.018(2) 0.0152(18) -0.0050(18)
Mo4 0.014(2) 0.065(3) 0.016(2) -0.0019(18) 0.0063(17) -0.0112(18)
Mo3 0.0119(19) 0.046(3) 0.031(2) 0.0100(19) 0.0038(17) 0.0003(17)
Mo5 0.0136(19) 0.043(3) 0.030(2) -0.0091(18) 0.0083(17) -0.0001(17)
Mo6 0.0102(19) 0.042(3) 0.031(2) 0.0096(18) 0.0055(17) 0.0010(16)
Mo1 0.0117(19) 0.075(3) 0.020(2) -0.0077(19) 0.0085(17) -0.0040(18)
P4 0.002(5) 0.049(8) 0.011(6) -0.002(5) 0.001(5) 0.000(5)
Na1 0.028(12) 0.038(15) 0.017(11) 0.020(10) 0.018(10) 0.021(10)
P1 0.025(7) 0.070(10) 0.027(7) -0.020(7) 0.011(6) -0.009(6)
P3 0.033(8) 0.053(10) 0.088(11) 0.005(9) 0.024(8) 0.014(7)
P2 0.049(8) 0.117(14) 0.053(9) 0.008(9) 0.038(8) -0.022(9)

loop_
_atom_type_symbol
_atom_type_description
_atom_type_scat_dispersion_real
_atom_type_scat_dispersion_imag
_atom_type_scat_source
Mo Mo -0.0483 2.7339 'International Tables Vol C Tables 4.2.6.8 and 6.1.1.4'
Na Na 0.1353 0.1239 'International Tables Vol C Tables 4.2.6.8 and 6.1.1.4'
O O 0.0492 0.0322 'International Tables Vol C Tables 4.2.6.8 and 6.1.1.4'
P P 0.2955 0.4335 'International Tables Vol C Tables 4.2.6.8 and 6.1.1.4'
U U -4.3638 13.4090 'International Tables Vol C Tables 4.2.6.8 and 6.1.1.4'

loop_
_geom_angle_atom_site_label_1
_geom_angle_atom_site_label_2
_geom_angle_atom_site_label_3
_geom_angle
_geom_angle_site_symmetry_1
_geom_angle_site_symmetry_3
O23 U1 O23 145.5(13) . 2
O23 U1 O32 140.8(8) 2 .
O23 U1 O32 72.9(9) 2 2
O23 U1 O32 72.9(9) . .
O23 U1 O32 140.8(8) . 2
O23 U1 O33 73.5(8) . 2
O23 U1 O33 78.8(8) . .
O23 U1 O33 78.8(8) 2 2
O23 U1 O33 73.5(8) 2 .
O23 U1 O19 88.4(9) 2 2
O23 U1 O19 88.4(9) . .
O23 U1 O19 103.9(9) . 2
O23 U1 O19 103.9(9) 2 .
O32 U1 O32 71.8(11) . 2
O33 U1 O32 121.5(8) . 2
O33 U1 O32 141.5(8) 2 2
O33 U1 O32 141.5(8) . .
O33 U1 O32 121.5(8) 2 .
O33 U1 O33 72.7(11) 2 .
O19 U1 O32 78.1(9) . .
O19 U1 O32 78.1(9) 2 2
O19 U1 O32 68.1(9) . 2
O19 U1 O32 68.1(9) 2 .
O19 U1 O33 145.8(9) . 2
O19 U1 O33 75.4(9) . .
O19 U1 O33 75.4(9) 2 2
O19 U1 O33 145.8(9) 2 .
O19 U1 O19 138.1(14) . 2
Mo1 Mo2 Na2 97.7(9) . .
O17 Mo2 Mo1 48.1(7) . .
O17 Mo2 O14 84.8(9) . .
O17 Mo2 O28 161.2(10) . .
O17 Mo2 O2 82.0(9) . .
O17 Mo2 Na2 138.9(11) . .
O14 Mo2 Mo1 131.3(7) . .
O14 Mo2 O2 71.1(9) . .
O14 Mo2 Na2 116.5(10) . .
O6 Mo2 Mo1 101.7(10) . .
O6 Mo2 O17 101.8(12) . .
O6 Mo2 O14 99.1(12) . .
O6 Mo2 O11 106.2(13) . .
O6 Mo2 O28 95.8(13) . .
O6 Mo2 O2 169.3(12) . .
O6 Mo2 Na2 108.3(13) . .
O11 Mo2 Mo1 50.5(7) . .
O11 Mo2 O17 97.2(10) . .
O11 Mo2 O14 153.6(10) . .
O11 Mo2 O28 84.1(11) . .
O11 Mo2 O2 83.1(10) . .
O11 Mo2 Na2 48.0(11) . .
O28 Mo2 Mo1 134.2(8) . .
O28 Mo2 O14 85.9(10) . .
O28 Mo2 O2 79.5(10) . .
O28 Mo2 Na2 36.5(12) . .
O2 Mo2 Mo1 88.3(7) . .
O2 Mo2 Na2 73.7(10) . .
O16 Mo4 Mo3 48.5(7) . .
O16 Mo4 O13 86.5(9) . .
O16 Mo4 O20 159.5(10) . .
O13 Mo4 Mo3 133.8(6) . .
O4 Mo4 Mo3 101.6(10) . .
O4 Mo4 O16 102.3(11) . .
O4 Mo4 O13 97.3(12) . .
O4 Mo4 O20 96.5(11) . .
O4 Mo4 O10 108.3(12) . .
O20 Mo4 Mo3 135.2(7) . .
O20 Mo4 O13 82.9(9) . .
O10 Mo4 Mo3 48.0(8) . .
O10 Mo4 O16 94.5(10) . .
O10 Mo4 O13 153.5(10) . .
O10 Mo4 O20 87.4(10) . .
O16 Mo3 Mo4 50.4(7) . .
O16 Mo3 O14 82.5(10) . .
O16 Mo3 O30 160.5(10) . .
O16 Mo3 O2 79.6(9) . .
O14 Mo3 Mo4 131.8(7) . .
O14 Mo3 O2 71.9(9) . .
O5 Mo3 Mo4 103.0(10) . .
O5 Mo3 O16 104.9(11) . .
O5 Mo3 O14 98.0(12) . .
O5 Mo3 O30 91.8(12) . .
O5 Mo3 O10 107.4(12) . .
O5 Mo3 O2 168.5(11) . .
O30 Mo3 Mo4 135.9(8) . .
O30 Mo3 O14 85.3(10) . .
O30 Mo3 O2 82.2(10) . .
O10 Mo3 Mo4 46.9(8) . .
O10 Mo3 O16 95.3(10) . .
O10 Mo3 O14 154.2(10) . .
O10 Mo3 O30 89.2(11) . .
O10 Mo3 O2 82.4(10) . .
O2 Mo3 Mo4 88.0(6) . .
O18 Mo5 Mo6 47.6(6) . .
O18 Mo5 O13 87.5(9) . .
O18 Mo5 O21 161.9(11) . .
O18 Mo5 O1 89.7(8) . .
O12 Mo5 Mo6 48.8(7) . .
O12 Mo5 O18 95.2(9) . .
O12 Mo5 O13 155.5(10) . .
O12 Mo5 O21 85.7(10) . .
O12 Mo5 O1 76.2(9) . .
O13 Mo5 Mo6 133.7(6) . .
O13 Mo5 O21 84.4(10) . .
O13 Mo5 O1 79.5(8) . .
O21 Mo5 Mo6 134.2(8) . .
O21 Mo5 O1 72.9(9) . .
O9 Mo5 Mo6 103.1(9) . .
O9 Mo5 O18 104.3(11) . .
O9 Mo5 O12 104.8(12) . .
O9 Mo5 O13 98.1(12) . .
O9 Mo5 O21 92.9(12) . .
O9 Mo5 O1 165.8(10) . .
O1 Mo5 Mo6 88.3(5) . .
O18 Mo6 Mo5 48.9(6) . .
O18 Mo6 O12 95.9(9) . .
O18 Mo6 O15 85.9(10) . .
O18 Mo6 O24 162.9(10) . .
O18 Mo6 O3 82.5(8) . .
O12 Mo6 Mo5 48.3(7) . .
O12 Mo6 O15 155.4(10) . .
O12 Mo6 O24 84.3(10) . .
O12 Mo6 O3 85.5(9) . .
O15 Mo6 Mo5 133.3(7) . .
O15 Mo6 O3 70.3(8) . .
O8 Mo6 Mo5 101.6(9) . .
O8 Mo6 O18 100.7(11) . .
O8 Mo6 O12 106.4(12) . .
O8 Mo6 O15 97.3(11) . .
O8 Mo6 O24 95.5(12) . .
O8 Mo6 O3 167.1(10) . .
O24 Mo6 Mo5 132.4(7) . .
O24 Mo6 O15 87.0(10) . .
O24 Mo6 O3 80.5(9) . .
O3 Mo6 Mo5 89.9(5) . .
Mo2 Mo1 Na3 81.2(9) . .
O17 Mo1 Mo2 47.7(7) . .
O17 Mo1 O15 87.0(10) . .
O17 Mo1 O11 93.0(10) . .
O17 Mo1 O26 163.6(10) . .
O17 Mo1 O3 82.4(8) . .
O17 Mo1 Na3 122.5(11) . .
O7 Mo1 Mo2 102.8(10) . .
O7 Mo1 O17 103.2(12) . .
O7 Mo1 O15 98.5(12) . .
O7 Mo1 O11 106.3(12) . .
O7 Mo1 O26 92.4(12) . .
O7 Mo1 O3 168.6(12) . .
O7 Mo1 Na3 113.7(13) . .
O15 Mo1 Mo2 133.0(7) . .
O15 Mo1 O3 71.7(8) . .
O15 Mo1 Na3 126.5(12) . .
O11 Mo1 Mo2 46.7(7) . .
O11 Mo1 O15 154.5(10) . .
O11 Mo1 O26 87.4(10) . .
O11 Mo1 O3 83.0(9) . .
O11 Mo1 Na3 36.1(12) . .
O26 Mo1 Mo2 133.9(8) . .
O26 Mo1 O15 85.7(11) . .
O26 Mo1 O3 81.4(9) . .
O26 Mo1 Na3 53.0(12) . .
O3 Mo1 Mo2 88.3(5) . .
O3 Mo1 Na3 70.0(10) . .
O2 P4 O19 113.6(15) . .
O2 P4 O3 106.8(13) . .
O2 P4 O1 121.6(13) . .
O19 P4 O3 109.4(13) . .
O19 P4 O1 94.5(13) . .
O1 P4 O3 110.3(12) . .
Mo5 O18 Na1 131.0(11) . .
Mo6 O18 Mo5 83.5(9) . .
Mo6 O18 Na1 133.1(11) . .
Mo2 O17 Mo1 84.2(9) . .
Mo2 O17 Na1 132.1(11) . .
Mo1 O17 Na1 130.3(12) . .
Mo5 O12 Mo6 82.9(9) . .
Mo4 O16 Na1 131.6(12) . .
Mo3 O16 Mo4 81.0(8) . .
Mo3 O16 Na1 136.5(12) . .
Mo3 O14 Mo2 113.3(11) . .
Mo5 O13 Mo4 113.4(10) . .
O18 Na1 O18 180.0 7_556 .
O18 Na1 O17 97.1(8) 7_556 7_556
O18 Na1 O17 82.9(8) 7_556 .
O18 Na1 O17 82.9(8) . 7_556
O18 Na1 O17 97.1(8) . .
O17 Na1 O17 180.0(7) . 7_556
O16 Na1 O18 81.0(8) . 7_556
O16 Na1 O18 81.0(8) 7_556 .
O16 Na1 O18 99.0(8) . .
O16 Na1 O18 99.0(8) 7_556 7_556
O16 Na1 O17 95.3(8) 7_556 7_556
O16 Na1 O17 84.7(8) 7_556 .
O16 Na1 O17 84.7(8) . 7_556
O16 Na1 O17 95.3(8) . .
O16 Na1 O16 180.0(11) 7_556 .
Mo1 O15 Mo6 113.2(11) . .
O20 P1 O21 108.5(15) . .
O20 P1 O22 109.1(15) . .
O23 P1 O20 115.0(16) . .
O23 P1 O21 111.2(15) . .
O23 P1 O22 108.4(14) . .
O22 P1 O21 104.0(17) . .
O30 P3 O29 103.7(18) . .
O30 P3 Na2 132.8(17) . .
O28 P3 O30 112.1(16) . .
O28 P3 O29 112.4(19) . .
O28 P3 O31 111(2) . .
O28 P3 Na2 51.1(15) . .
O29 P3 Na2 62.3(17) . .
O31 P3 O30 106(2) . .
O31 P3 O29 111(2) . .
O31 P3 Na2 121(2) . .
O26 P2 O24 115.5(16) . .
O26 P2 O25 107(2) . .
O26 P2 Na3 56.6(15) . .
O24 P2 O25 105.3(16) . .
O24 P2 Na3 124.6(14) . .
O25 P2 Na3 50.3(17) . .
O27 P2 O26 114(2) . .
O27 P2 O24 108(2) . .
O27 P2 O25 107(2) . .
O27 P2 Na3 126.0(19) . .
P1 O20 Mo4 135.1(14) . .
P1 O21 Mo5 130.3(18) . .
Mo2 O11 Mo1 82.8(9) . .
Mo2 O11 Na3 156.4(19) . .
Mo2 O11 Na2 96.3(15) . .
Mo1 O11 Na3 110.0(19) . .
Mo1 O11 Na2 167.8(17) . .
Na3 O11 Na2 66.9(19) . .
P1 O23 U1 164.5(15) . .
P3 O30 Mo3 137.8(17) . .
P3 O28 Mo2 138.3(18) . .
P3 O28 Na2 94.3(19) . .
Na2 O28 Mo2 104.5(19) . .
Mo4 O10 Mo3 85.1(10) . .
Mo1 O26 Na3 89.9(14) . .
P2 O26 Mo1 134.7(17) . .
P2 O26 Na3 95.7(17) . .
P2 O24 Mo6 133.6(17) . .
P3 O29 Na2 79.2(18) . .
P2 O25 Na3 100(2) . .
Mo2 O2 Mo3 101.4(10) . .
P4 O2 Mo2 127.3(14) . .
P4 O2 Mo3 126.3(14) . .
P4 O19 U1 146.5(16) . .
Mo1 O3 Mo6 103.2(8) . .
P4 O3 Mo6 124.2(11) . .
P4 O3 Mo1 127.2(12) . .
P4 O1 Mo5 124.6(10) . .
P2 Na3 Mo1 59.5(9) . .
O11 Na3 Mo1 33.9(10) . .
O11 Na3 P2 93.4(18) . .
O11 Na3 O26 69.7(16) . .
O11 Na3 O25 118(2) . .
O11 Na3 Na2 62.1(18) . .
O26 Na3 Mo1 37.1(8) . .
O26 Na3 P2 27.7(8) . .
O25 Na3 Mo1 85.8(15) . .
O25 Na3 P2 29.3(9) . .
O25 Na3 O26 57.0(14) . .
Na2 Na3 Mo1 95.3(18) . .
Na2 Na3 P2 152(2) . .
Na2 Na3 O26 132(2) . .
Na2 Na3 O25 153(3) . .
P3 Na2 Mo2 69.0(11) . .
O11 Na2 Mo2 35.7(8) . .
O11 Na2 P3 104.0(17) . .
O11 Na2 Na3 51.0(15) . .
O28 Na2 Mo2 39.0(12) . .
O28 Na2 P3 34.5(11) . .
O28 Na2 O11 74.3(17) . .
O28 Na2 O29 72.6(19) . .
O28 Na2 Na3 124(2) . .
O29 Na2 Mo2 100.9(18) . .
O29 Na2 P3 38.6(12) . .
O29 Na2 O11 129(2) . .
O29 Na2 Na3 133(2) . .
Na3 Na2 Mo2 85.5(16) . .
Na3 Na2 P3 145(2) . .

loop_
_geom_bond_atom_site_label_1
_geom_bond_atom_site_label_2
_geom_bond_distance
_geom_bond_site_symmetry_2
U1 O23 2.24(2) .
U1 O23 2.24(2) 2
U1 O32 2.55(3) .
U1 O32 2.55(3) 2
U1 O33 2.50(3) .
U1 O33 2.50(3) 2
U1 O19 2.26(3) 2
U1 O19 2.26(3) .
Mo2 Mo1 2.594(6) .
Mo2 O17 1.93(2) .
Mo2 O14 2.19(3) .
Mo2 O6 1.70(3) .
Mo2 O11 1.90(2) .
Mo2 O28 2.11(3) .
Mo2 O2 2.27(2) .
Mo2 Na2 3.24(4) .
Mo4 Mo3 2.594(5) .
Mo4 O16 2.02(2) .
Mo4 O13 2.15(2) .
Mo4 O4 1.70(3) .
Mo4 O20 2.06(2) .
Mo4 O10 1.90(3) .
Mo3 O16 1.97(2) .
Mo3 O14 2.07(2) .
Mo3 O5 1.72(3) .
Mo3 O30 2.01(3) .
Mo3 O10 1.94(3) .
Mo3 O2 2.33(2) .
Mo5 Mo6 2.595(5) .
Mo5 O18 1.97(2) .
Mo5 O12 1.95(2) .
Mo5 O13 2.11(2) .
Mo5 O21 2.13(3) .
Mo5 O9 1.65(3) .
Mo5 O1 2.292(19) .
Mo6 O18 1.93(2) .
Mo6 O12 1.97(2) .
Mo6 O15 2.14(3) .
Mo6 O8 1.73(3) .
Mo6 O24 2.03(3) .
Mo6 O3 2.28(2) .
Mo1 O17 1.94(2) .
Mo1 O7 1.72(3) .
Mo1 O15 2.11(3) .
Mo1 O11 2.02(2) .
Mo1 O26 2.05(3) .
Mo1 O3 2.237(19) .
Mo1 Na3 3.40(5) .
P4 O2 1.50(3) .
P4 O19 1.53(3) .
P4 O3 1.57(2) .
P4 O1 1.56(2) .
O18 Na1 2.27(2) .
O17 Na1 2.35(2) .
O16 Na1 2.22(2) .
Na1 O18 2.27(2) 7_556
Na1 O17 2.35(2) 7_556
Na1 O16 2.22(2) 7_556
P1 O20 1.51(3) .
P1 O21 1.55(3) .
P1 O23 1.51(3) .
P1 O22 1.54(3) .
P3 O30 1.57(3) .
P3 O28 1.45(3) .
P3 O29 1.62(4) .
P3 O31 1.53(5) .
P3 Na2 2.55(5) .
P2 O26 1.51(3) .
P2 O24 1.58(3) .
P2 O25 1.61(3) .
P2 O27 1.41(4) .
P2 Na3 3.23(6) .
O11 Na3 2.13(6) .
O11 Na2 2.42(5) .
O28 Na2 1.99(5) .
O26 Na3 2.71(6) .
O29 Na2 2.30(6) .
O25 Na3 2.53(7) .
Na3 Na2 2.52(7) .

loop_
_geom_torsion_atom_site_label_1
_geom_torsion_atom_site_label_2
_geom_torsion_atom_site_label_3
_geom_torsion_atom_site_label_4
_geom_torsion
O20 P1 O21 Mo5 45(3)
O20 P1 O23 U1 -58(6)
O21 P1 O20 Mo4 -49(3)
O21 P1 O23 U1 66(6)
O23 P1 O20 Mo4 76(2)
O23 P1 O21 Mo5 -83(2)
O30 P3 O28 Mo2 -10(3)
O30 P3 O28 Na2 -128(2)
O30 P3 O29 Na2 131.5(18)
O28 P3 O30 Mo3 18(3)
O28 P3 O29 Na2 10(2)
O26 P2 O24 Mo6 -17(3)
O26 P2 O25 Na3 1(2)
O24 P2 O26 Mo1 21(3)
O24 P2 O26 Na3 116.1(18)
O24 P2 O25 Na3 -122.6(19)
O29 P3 O30 Mo3 -104(3)
O29 P3 O28 Mo2 106(3)
O29 P3 O28 Na2 -12(3)
O31 P3 O30 Mo3 140(3)
O31 P3 O28 Mo2 -129(3)
O31 P3 O28 Na2 114(2)
O31 P3 O29 Na2 -115(2)
O25 P2 O26 Mo1 -96(2)
O25 P2 O26 Na3 -1(2)
O25 P2 O24 Mo6 101(2)
O22 P1 O20 Mo4 -162.1(19)
O22 P1 O21 Mo5 161(2)
O22 P1 O23 U1 179(6)
O27 P2 O26 Mo1 146(2)
O27 P2 O26 Na3 -119(2)
O27 P2 O24 Mo6 -145(2)
O27 P2 O25 Na3 123(2)
O2 P4 O19 U1 115(3)
O2 P4 O3 Mo6 -133.8(14)
O2 P4 O3 Mo1 15.7(17)
O2 P4 O1 Mo5 112.2(16)
O19 P4 O2 Mo2 104.3(18)
O19 P4 O2 Mo3 -105.4(17)
O19 P4 O3 Mo6 102.8(16)
O19 P4 O3 Mo1 -107.6(16)
O19 P4 O1 Mo5 -126.4(15)
O3 P4 O2 Mo2 -16.4(19)
O3 P4 O2 Mo3 133.9(14)
O3 P4 O19 U1 -126(3)
O3 P4 O1 Mo5 -13.8(17)
O1 P4 O2 Mo2 -143.9(14)
O1 P4 O2 Mo3 6(2)
O1 P4 O19 U1 -13(3)
O1 P4 O3 Mo6 0.1(17)
O1 P4 O3 Mo1 149.7(13)
Na3 P2 O26 Mo1 -95(2)
Na3 P2 O24 Mo6 49(3)
Na2 P3 O30 Mo3 -39(3)
Na2 P3 O28 Mo2 118(3)
